data_4501906
loop_
_publ_author_name
'Liu, Hai-Yan'
'Wu, Hua'
'Ma, Jian-Fang'
'Liu, Ying-Ying'
'Liu, Bo'
'Yang, Jin'

_publ_section_title
;
 Syntheses, Structures, and Photoluminescence of Zinc(II) Coordination
 Polymers Based on Carboxylates and Flexible Bis-[(pyridyl)-benzimidazole]
 Ligands
;
_journal_issue 11
_journal_name_full 'Crystal Growth &amp; Design'
_journal_page_first 4795
_journal_paper_doi 10.1021/cg100688z
_journal_volume 10
_journal_year 2010
_chemical_formula_moiety 'C47 H40 N6 O9 Zn2'
_chemical_formula_sum 'C47 H40 N6 O9 Zn2'
_chemical_formula_weight 963.59
_chemical_name_systematic
;
 ?
;
_space_group_IT_number 60
_symmetry_cell_setting orthorhombic
_symmetry_space_group_name_Hall '-P 2n 2ab'
_symmetry_space_group_name_H-M 'P b c n'
_atom_sites_solution_hydrogens geom
_atom_sites_solution_primary direct
_atom_sites_solution_secondary difmap
_audit_creation_method SHELXL-97
_cell_angle_alpha 90.00
_cell_angle_beta 90.00
_cell_angle_gamma 90.00
_cell_formula_units_Z 4
_cell_length_a 15.0433(7)
_cell_length_b 16.9932(6)
_cell_length_c 18.9513(7)
_cell_measurement_reflns_used 4400
_cell_measurement_temperature 293(2)
_cell_measurement_theta_max 25.4
_cell_measurement_theta_min 2.5
_cell_volume 4844.6(3)
_computing_cell_refinement CrysAlis
_computing_data_collection 'CrysAlis (Oxford Diffraction, 2006)'
_computing_data_reduction CrysAlis
_computing_structure_refinement 'SHELXL-97 (Sheldrick, 1997)'
_computing_structure_solution 'SHELXS-97 (Sheldrick, 1997)'
_diffrn_ambient_temperature 293(2)
_diffrn_detector_area_resol_mean 10.0
_diffrn_measured_fraction_theta_full 0.990
_diffrn_measured_fraction_theta_max 0.990
_diffrn_measurement_device_type 'Oxford Diffraction Gemini R Ultra'
_diffrn_measurement_method '\w scan'
_diffrn_radiation_monochromator graphite
_diffrn_radiation_source 'fine-focus sealed tube'
_diffrn_radiation_type MoK\a
_diffrn_radiation_wavelength 0.71073
_diffrn_reflns_av_R_equivalents 0.1007
_diffrn_reflns_av_sigmaI/netI 0.1405
_diffrn_reflns_limit_h_max 15
_diffrn_reflns_limit_h_min -18
_diffrn_reflns_limit_k_max 20
_diffrn_reflns_limit_k_min -20
_diffrn_reflns_limit_l_max 22
_diffrn_reflns_limit_l_min -21
_diffrn_reflns_number 22845
_diffrn_reflns_theta_full 25.00
_diffrn_reflns_theta_max 25.35
_diffrn_reflns_theta_min 2.54
_exptl_absorpt_coefficient_mu 1.048
_exptl_absorpt_correction_T_max 0.752
_exptl_absorpt_correction_T_min 0.680
_exptl_absorpt_correction_type multi-scan
_exptl_absorpt_process_details
;
CrysAlis (Oxford Diffraction, 2006)
;
_exptl_crystal_colour colorless
_exptl_crystal_density_diffrn 1.321
_exptl_crystal_density_method 'not measured'
_exptl_crystal_description block
_exptl_crystal_F_000 1984
_exptl_crystal_size_max 0.24
_exptl_crystal_size_mid 0.18
_exptl_crystal_size_min 0.16
_refine_diff_density_max 0.918
_refine_diff_density_min -0.287
_refine_diff_density_rms 0.081
_refine_ls_extinction_method none
_refine_ls_goodness_of_fit_ref 0.780
_refine_ls_hydrogen_treatment constr
_refine_ls_matrix_type full
_refine_ls_number_parameters 299
_refine_ls_number_reflns 4400
_refine_ls_number_restraints 0
_refine_ls_restrained_S_all 0.780
_refine_ls_R_factor_all 0.1564
_refine_ls_R_factor_gt 0.0568
_refine_ls_shift/su_max 0.000
_refine_ls_shift/su_mean 0.000
_refine_ls_structure_factor_coef Fsqd
_refine_ls_weighting_details 'calc w=1/[\s^2^(Fo^2^)+(0.0924P)^2^+0.0000P] where P=(Fo^2^+2Fc^2^)/3'
_refine_ls_weighting_scheme calc
_refine_ls_wR_factor_gt 0.1422
_refine_ls_wR_factor_ref 0.1687
_reflns_number_gt 1671
_reflns_number_total 4400
_reflns_threshold_expression >2sigma(I)
_cod_data_source_file cg100688z_si_002.cif
_cod_data_source_block 4
_cod_original_sg_symbol_Hall '-P 2n 2ab '
_cod_database_code 4501906

loop_
_symmetry_equiv_pos_as_xyz
'x, y, z'
'-x+1/2, -y+1/2, z+1/2'
'x+1/2, -y+1/2, -z'
'-x, y, -z+1/2'
'-x, -y, -z'
'x-1/2, y-1/2, -z-1/2'
'-x-1/2, y-1/2, z'
'x, -y, z-1/2'

loop_
_atom_site_label
_atom_site_type_symbol
_atom_site_fract_x
_atom_site_fract_y
_atom_site_fract_z
_atom_site_U_iso_or_equiv
_atom_site_adp_type
_atom_site_occupancy
_atom_site_symmetry_multiplicity
_atom_site_calc_flag
_atom_site_refinement_flags
Zn1 Zn 0.82300(5) 0.35193(4) 0.08439(3) 0.0583(3) Uani 1 1 d .
C1 C 0.8294(5) 0.4125(4) -0.0354(3) 0.0693(18) Uani 1 1 d .
C2 C 0.8240(4) 0.4497(4) -0.1072(3) 0.0555(15) Uani 1 1 d .
C3 C 0.7550(4) 0.4975(4) -0.1243(3) 0.0649(17) Uani 1 1 d .
H3 H 0.7098 0.5059 -0.0916 0.078 Uiso 1 1 calc R
C4 C 0.7507(4) 0.5336(4) -0.1894(3) 0.0638(17) Uani 1 1 d .
H4 H 0.7036 0.5670 -0.1996 0.077 Uiso 1 1 calc R
C5 C 0.8148(4) 0.5208(3) -0.2387(3) 0.0532(15) Uani 1 1 d .
C6 C 0.8812(5) 0.4710(5) -0.2216(4) 0.099(3) Uani 1 1 d .
H6 H 0.9245 0.4603 -0.2553 0.118 Uiso 1 1 calc R
C7 C 0.8878(5) 0.4357(5) -0.1571(4) 0.102(3) Uani 1 1 d .
H7 H 0.9353 0.4024 -0.1471 0.122 Uiso 1 1 calc R
C8 C 0.8156(6) 0.5641(4) -0.3085(3) 0.0646(18) Uani 1 1 d .
C9 C 0.6582(5) 0.2568(5) 0.0400(4) 0.081(2) Uani 1 1 d .
H9 H 0.6369 0.3052 0.0246 0.097 Uiso 1 1 calc R
C10 C 0.6035(5) 0.1918(6) 0.0338(4) 0.092(2) Uani 1 1 d .
H10 H 0.5468 0.1966 0.0147 0.110 Uiso 1 1 calc R
C11 C 0.6346(5) 0.1198(6) 0.0566(4) 0.093(3) Uani 1 1 d .
H11 H 0.5991 0.0751 0.0536 0.111 Uiso 1 1 calc R
C12 C 0.7193(5) 0.1155(4) 0.0837(4) 0.0691(18) Uani 1 1 d .
H12 H 0.7424 0.0676 0.0988 0.083 Uiso 1 1 calc R
C13 C 0.7693(4) 0.1834(4) 0.0880(3) 0.0592(16) Uani 1 1 d .
C14 C 0.8622(4) 0.1905(4) 0.1159(3) 0.0486(14) Uani 1 1 d .
C15 C 0.9856(4) 0.2490(3) 0.1437(3) 0.0476(14) Uani 1 1 d .
C16 C 1.0522(5) 0.3027(4) 0.1575(3) 0.0665(18) Uani 1 1 d .
H16 H 1.0445 0.3564 0.1507 0.080 Uiso 1 1 calc R
C17 C 1.1311(5) 0.2716(5) 0.1819(4) 0.077(2) Uani 1 1 d .
H17 H 1.1777 0.3055 0.1926 0.093 Uiso 1 1 calc R
C18 C 1.1430(5) 0.1932(5) 0.1910(4) 0.076(2) Uani 1 1 d .
H18 H 1.1980 0.1749 0.2062 0.091 Uiso 1 1 calc R
C19 C 1.0775(4) 0.1411(4) 0.1786(3) 0.0678(18) Uani 1 1 d .
H19 H 1.0864 0.0875 0.1859 0.081 Uiso 1 1 calc R
C20 C 0.9977(4) 0.1688(3) 0.1550(3) 0.0539(15) Uani 1 1 d .
C21 C 0.9045(4) 0.0466(4) 0.1438(4) 0.072(2) Uani 1 1 d .
H21A H 0.8468 0.0365 0.1648 0.087 Uiso 1 1 calc R
H21B H 0.9495 0.0246 0.1745 0.087 Uiso 1 1 calc R
C22 C 0.9092(5) 0.0069(4) 0.0725(4) 0.081(2) Uani 1 1 d .
H22A H 0.8617 0.0266 0.0428 0.097 Uiso 1 1 calc R
H22B H 0.9003 -0.0493 0.0785 0.097 Uiso 1 1 calc R
C23 C 0.9988(5) 0.0209(4) 0.0355(4) 0.092(2) Uani 1 1 d .
H23A H 1.0076 0.0769 0.0285 0.110 Uiso 1 1 calc R
H23B H 1.0467 0.0015 0.0650 0.110 Uiso 1 1 calc R
C24 C 0.5719(13) 0.6499(17) -0.1238(13) 0.152(9) Uani 0.50 1 d P
H24A H 0.5170 0.6330 -0.1030 0.228 Uiso 0.50 1 calc PR
H24B H 0.6087 0.6049 -0.1330 0.228 Uiso 0.50 1 calc PR
H24C H 0.5599 0.6769 -0.1672 0.228 Uiso 0.50 1 calc PR
N1 N 0.9003(3) 0.2604(3) 0.1195(2) 0.0506(12) Uani 1 1 d .
N2 N 0.9182(3) 0.1327(3) 0.1378(3) 0.0554(13) Uani 1 1 d .
N3 N 0.7376(4) 0.2537(3) 0.0663(2) 0.0615(14) Uani 1 1 d .
O1 O 0.7669(3) 0.4216(3) 0.0067(2) 0.0753(13) Uani 1 1 d .
O2 O 0.8935(4) 0.3710(4) -0.0187(3) 0.0993(17) Uani 1 1 d .
O3 O 0.7508(3) 0.6085(3) -0.3226(2) 0.0769(13) Uani 1 1 d .
O4 O 0.8782(4) 0.5569(3) -0.3488(2) 0.0797(14) Uani 1 1 d .
O5 O 0.6102(14) 0.6940(11) -0.0834(12) 0.206(9) Uani 0.50 1 d P

loop_
_atom_site_aniso_label
_atom_site_aniso_U_11
_atom_site_aniso_U_22
_atom_site_aniso_U_33
_atom_site_aniso_U_23
_atom_site_aniso_U_13
_atom_site_aniso_U_12
Zn1 0.0765(5) 0.0507(4) 0.0478(4) -0.0006(4) -0.0037(4) 0.0088(4)
C1 0.070(5) 0.084(5) 0.054(4) 0.008(4) 0.003(4) -0.004(4)
C2 0.059(4) 0.061(4) 0.046(3) 0.012(3) 0.003(3) 0.001(4)
C3 0.070(5) 0.080(5) 0.044(4) 0.009(4) 0.006(3) 0.004(4)
C4 0.060(4) 0.064(4) 0.067(4) 0.016(3) -0.005(4) 0.006(4)
C5 0.058(4) 0.055(4) 0.046(4) 0.005(3) -0.003(3) -0.009(3)
C6 0.087(6) 0.136(7) 0.073(5) 0.031(5) 0.028(4) 0.030(5)
C7 0.083(5) 0.159(8) 0.063(4) 0.051(5) 0.026(4) 0.043(5)
C8 0.091(6) 0.051(4) 0.052(4) 0.000(3) -0.003(4) -0.022(4)
C9 0.067(5) 0.084(6) 0.091(5) -0.006(4) -0.027(4) 0.012(5)
C10 0.066(5) 0.111(7) 0.099(6) -0.013(5) -0.028(5) 0.011(6)
C11 0.058(5) 0.108(7) 0.112(6) -0.012(5) -0.012(5) -0.025(5)
C12 0.065(5) 0.059(4) 0.084(5) -0.003(4) -0.002(4) -0.014(4)
C13 0.064(4) 0.064(4) 0.050(3) -0.012(3) 0.002(3) -0.006(4)
C14 0.051(4) 0.046(4) 0.049(3) -0.002(3) 0.000(3) 0.004(3)
C15 0.045(4) 0.051(4) 0.047(3) -0.007(3) 0.000(3) -0.001(3)
C16 0.074(5) 0.055(4) 0.070(4) -0.008(3) 0.007(4) -0.012(4)
C17 0.048(4) 0.076(6) 0.108(6) -0.034(4) -0.007(4) -0.009(4)
C18 0.053(4) 0.074(5) 0.101(6) -0.020(4) -0.018(4) -0.003(4)
C19 0.067(5) 0.066(5) 0.070(4) -0.002(4) -0.005(3) 0.017(4)
C20 0.057(4) 0.050(4) 0.054(3) -0.010(3) -0.008(3) 0.000(3)
C21 0.057(4) 0.047(4) 0.113(6) -0.003(4) -0.002(4) -0.004(3)
C22 0.078(5) 0.054(4) 0.110(6) -0.022(4) 0.009(4) -0.006(4)
C23 0.080(5) 0.073(5) 0.122(6) -0.043(4) 0.002(5) -0.002(4)
C24 0.088(14) 0.22(3) 0.15(2) 0.07(2) 0.023(14) -0.005(17)
N1 0.061(4) 0.041(3) 0.050(3) -0.005(2) -0.001(3) -0.003(3)
N2 0.059(3) 0.039(3) 0.068(3) -0.004(2) -0.006(3) -0.007(3)
N3 0.070(4) 0.061(4) 0.053(3) -0.009(3) -0.017(3) 0.015(3)
O1 0.100(4) 0.074(3) 0.052(3) 0.009(2) 0.010(3) 0.012(3)
O2 0.085(4) 0.138(5) 0.075(3) 0.034(3) 0.004(3) 0.028(3)
O3 0.090(4) 0.080(3) 0.061(3) 0.010(2) -0.014(3) -0.008(3)
O4 0.105(4) 0.075(3) 0.059(3) 0.011(2) 0.021(3) -0.007(3)
O5 0.22(2) 0.136(14) 0.27(2) -0.033(13) -0.101(17) -0.001(13)

loop_
_atom_type_symbol
_atom_type_description
_atom_type_scat_dispersion_real
_atom_type_scat_dispersion_imag
_atom_type_scat_source
C C 0.0033 0.0016 'International Tables Vol C Tables 4.2.6.8 and 6.1.1.4'
H H 0.0000 0.0000 'International Tables Vol C Tables 4.2.6.8 and 6.1.1.4'
N N 0.0061 0.0033 'International Tables Vol C Tables 4.2.6.8 and 6.1.1.4'
O O 0.0106 0.0060 'International Tables Vol C Tables 4.2.6.8 and 6.1.1.4'
Zn Zn 0.2839 1.4301 'International Tables Vol C Tables 4.2.6.8 and 6.1.1.4'

loop_
_geom_angle_atom_site_label_1
_geom_angle_atom_site_label_2
_geom_angle_atom_site_label_3
_geom_angle
_geom_angle_site_symmetry_1
_geom_angle_site_symmetry_3
N1 Zn1 O1 153.54(18) . .
N1 Zn1 N3 78.5(2) . .
O1 Zn1 N3 95.04(19) . .
N1 Zn1 O4 97.76(18) . 8_566
O1 Zn1 O4 99.37(18) . 8_566
N3 Zn1 O4 152.17(19) . 8_566
N1 Zn1 O3 104.72(17) . 8_566
O1 Zn1 O3 101.30(18) . 8_566
N3 Zn1 O3 94.1(2) . 8_566
O4 Zn1 O3 59.84(19) 8_566 8_566
N1 Zn1 O2 97.12(19) . .
O1 Zn1 O2 59.41(18) . .
N3 Zn1 O2 104.9(2) . .
O4 Zn1 O2 102.9(2) 8_566 .
O3 Zn1 O2 153.5(2) 8_566 .
N1 Zn1 C8 101.29(19) . 8_566
O1 Zn1 C8 103.54(19) . 8_566
N3 Zn1 C8 123.7(2) . 8_566
O4 Zn1 C8 29.4(2) 8_566 8_566
O3 Zn1 C8 30.5(2) 8_566 8_566
O2 Zn1 C8 130.5(3) . 8_566
N1 Zn1 C1 125.9(2) . .
O1 Zn1 C1 29.76(19) . .
N3 Zn1 C1 101.5(2) . .
O4 Zn1 C1 102.8(2) 8_566 .
O3 Zn1 C1 128.9(2) 8_566 .
O2 Zn1 C1 29.64(19) . .
C8 Zn1 C1 120.5(2) 8_566 .
O2 C1 O1 119.8(6) . .
O2 C1 C2 120.9(7) . .
O1 C1 C2 119.2(7) . .
O2 C1 Zn1 64.0(4) . .
O1 C1 Zn1 55.8(3) . .
C2 C1 Zn1 174.7(6) . .
C3 C2 C7 118.5(6) . .
C3 C2 C1 120.5(6) . .
C7 C2 C1 121.0(6) . .
C2 C3 C4 120.9(6) . .
C2 C3 H3 119.5 . .
C4 C3 H3 119.5 . .
C5 C4 C3 120.7(6) . .
C5 C4 H4 119.6 . .
C3 C4 H4 119.6 . .
C6 C5 C4 117.4(6) . .
C6 C5 C8 120.6(7) . .
C4 C5 C8 121.9(6) . .
C5 C6 C7 123.0(7) . .
C5 C6 H6 118.5 . .
C7 C6 H6 118.5 . .
C6 C7 C2 119.4(7) . .
C6 C7 H7 120.3 . .
C2 C7 H7 120.3 . .
O4 C8 O3 121.7(6) . .
O4 C8 C5 120.3(7) . .
O3 C8 C5 118.0(7) . .
O4 C8 Zn1 60.7(4) . 8_565
O3 C8 Zn1 61.2(3) . 8_565
C5 C8 Zn1 173.6(4) . 8_565
N3 C9 C10 123.3(7) . .
N3 C9 H9 118.3 . .
C10 C9 H9 118.3 . .
C11 C10 C9 118.7(7) . .
C11 C10 H10 120.7 . .
C9 C10 H10 120.7 . .
C12 C11 C10 118.6(7) . .
C12 C11 H11 120.7 . .
C10 C11 H11 120.7 . .
C11 C12 C13 118.9(7) . .
C11 C12 H12 120.6 . .
C13 C12 H12 120.6 . .
N3 C13 C12 121.9(6) . .
N3 C13 C14 111.4(6) . .
C12 C13 C14 126.6(6) . .
N1 C14 N2 111.5(5) . .
N1 C14 C13 119.7(6) . .
N2 C14 C13 128.8(6) . .
N1 C15 C16 130.4(6) . .
N1 C15 C20 108.1(5) . .
C16 C15 C20 121.5(6) . .
C17 C16 C15 115.8(6) . .
C17 C16 H16 122.1 . .
C15 C16 H16 122.1 . .
C18 C17 C16 122.2(6) . .
C18 C17 H17 118.9 . .
C16 C17 H17 118.9 . .
C19 C18 C17 122.0(7) . .
C19 C18 H18 119.0 . .
C17 C18 H18 119.0 . .
C18 C19 C20 118.2(6) . .
C18 C19 H19 120.9 . .
C20 C19 H19 120.9 . .
C19 C20 N2 133.1(6) . .
C19 C20 C15 120.3(6) . .
N2 C20 C15 106.6(5) . .
N2 C21 C22 111.5(6) . .
N2 C21 H21A 109.3 . .
C22 C21 H21A 109.3 . .
N2 C21 H21B 109.3 . .
C22 C21 H21B 109.3 . .
H21A C21 H21B 108.0 . .
C21 C22 C23 112.3(5) . .
C21 C22 H22A 109.1 . .
C23 C22 H22A 109.1 . .
C21 C22 H22B 109.1 . .
C23 C22 H22B 109.1 . .
H22A C22 H22B 107.9 . .
C23 C23 C22 110.6(7) 5_755 .
C23 C23 H23A 109.5 5_755 .
C22 C23 H23A 109.5 . .
C23 C23 H23B 109.5 5_755 .
C22 C23 H23B 109.5 . .
H23A C23 H23B 108.1 . .
O5 C24 H24A 109.5 . .
O5 C24 H24B 109.5 . .
H24A C24 H24B 109.5 . .
O5 C24 H24C 109.5 . .
H24A C24 H24C 109.5 . .
H24B C24 H24C 109.5 . .
C14 N1 C15 107.2(5) . .
C14 N1 Zn1 114.8(4) . .
C15 N1 Zn1 137.9(4) . .
C14 N2 C20 106.6(5) . .
C14 N2 C21 130.6(5) . .
C20 N2 C21 122.7(5) . .
C9 N3 C13 118.6(6) . .
C9 N3 Zn1 125.8(5) . .
C13 N3 Zn1 115.5(4) . .
C1 O1 Zn1 94.4(4) . .
C1 O2 Zn1 86.4(4) . .
C8 O3 Zn1 88.3(4) . 8_565
C8 O4 Zn1 89.9(4) . 8_565

loop_
_geom_bond_atom_site_label_1
_geom_bond_atom_site_label_2
_geom_bond_distance
_geom_bond_site_symmetry_2
Zn1 N1 2.053(5) .
Zn1 O1 2.069(4) .
Zn1 N3 2.134(6) .
Zn1 O4 2.166(5) 8_566
Zn1 O3 2.176(4) 8_566
Zn1 O2 2.246(5) .
Zn1 C8 2.483(7) 8_566
Zn1 C1 2.494(7) .
C1 O2 1.236(8) .
C1 O1 1.242(7) .
C1 C2 1.504(8) .
C2 C3 1.357(8) .
C2 C7 1.367(8) .
C3 C4 1.379(8) .
C3 H3 0.9300 .
C4 C5 1.360(8) .
C4 H4 0.9300 .
C5 C6 1.348(8) .
C5 C8 1.515(8) .
C6 C7 1.365(9) .
C6 H6 0.9300 .
C7 H7 0.9300 .
C8 O4 1.218(8) .
C8 O3 1.262(8) .
C8 Zn1 2.483(7) 8_565
C9 N3 1.295(8) .
C9 C10 1.383(10) .
C9 H9 0.9300 .
C10 C11 1.380(10) .
C10 H10 0.9300 .
C11 C12 1.376(10) .
C11 H11 0.9300 .
C12 C13 1.380(8) .
C12 H12 0.9300 .
C13 N3 1.351(8) .
C13 C14 1.499(8) .
C14 N1 1.320(7) .
C14 N2 1.359(7) .
C15 N1 1.375(7) .
C15 C16 1.380(8) .
C15 C20 1.392(7) .
C16 C17 1.380(9) .
C16 H16 0.9300 .
C17 C18 1.354(9) .
C17 H17 0.9300 .
C18 C19 1.346(9) .
C18 H18 0.9300 .
C19 C20 1.365(8) .
C19 H19 0.9300 .
C20 N2 1.384(7) .
C21 N2 1.480(7) .
C21 C22 1.512(9) .
C21 H21A 0.9700 .
C21 H21B 0.9700 .
C22 C23 1.538(9) .
C22 H22A 0.9700 .
C22 H22B 0.9700 .
C23 C23 1.521(13) 5_755
C23 H23A 0.9700 .
C23 H23B 0.9700 .
C24 O5 1.22(2) .
C24 H24A 0.9600 .
C24 H24B 0.9600 .
C24 H24C 0.9600 .
O3 Zn1 2.176(4) 8_565
O4 Zn1 2.166(5) 8_565

loop_
_geom_torsion_atom_site_label_1
_geom_torsion_atom_site_label_2
_geom_torsion_atom_site_label_3
_geom_torsion_atom_site_label_4
_geom_torsion
_geom_torsion_site_symmetry_1
_geom_torsion_site_symmetry_4
N1 Zn1 C1 O2 -15.9(5) . .
O1 Zn1 C1 O2 -179.9(7) . .
N3 Zn1 C1 O2 -99.9(4) . .
O4 Zn1 C1 O2 93.7(5) 8_566 .
O3 Zn1 C1 O2 155.1(4) 8_566 .
C8 Zn1 C1 O2 119.1(5) 8_566 .
N1 Zn1 C1 O1 163.9(4) . .
N3 Zn1 C1 O1 79.9(4) . .
O4 Zn1 C1 O1 -86.5(4) 8_566 .
O3 Zn1 C1 O1 -25.0(5) 8_566 .
O2 Zn1 C1 O1 179.9(7) . .
C8 Zn1 C1 O1 -61.0(5) 8_566 .
O2 C1 C2 C3 -177.6(7) . .
O1 C1 C2 C3 4.8(10) . .
O2 C1 C2 C7 3.0(11) . .
O1 C1 C2 C7 -174.6(7) . .
C7 C2 C3 C4 -2.5(10) . .
C1 C2 C3 C4 178.2(6) . .
C2 C3 C4 C5 1.5(10) . .
C3 C4 C5 C6 0.8(9) . .
C3 C4 C5 C8 -175.5(6) . .
C4 C5 C6 C7 -2.1(12) . .
C8 C5 C6 C7 174.3(8) . .
C5 C6 C7 C2 1.1(14) . .
C3 C2 C7 C6 1.2(12) . .
C1 C2 C7 C6 -179.4(7) . .
C6 C5 C8 O4 -3.1(9) . .
C4 C5 C8 O4 173.1(6) . .
C6 C5 C8 O3 178.3(6) . .
C4 C5 C8 O3 -5.4(9) . .
N3 C9 C10 C11 0.0(12) . .
C9 C10 C11 C12 -0.8(12) . .
C10 C11 C12 C13 0.9(11) . .
C11 C12 C13 N3 -0.2(10) . .
C11 C12 C13 C14 179.9(6) . .
N3 C13 C14 N1 3.0(7) . .
C12 C13 C14 N1 -177.0(6) . .
N3 C13 C14 N2 -175.0(5) . .
C12 C13 C14 N2 4.9(10) . .
N1 C15 C16 C17 179.6(6) . .
C20 C15 C16 C17 0.9(9) . .
C15 C16 C17 C18 0.9(10) . .
C16 C17 C18 C19 -2.1(12) . .
C17 C18 C19 C20 1.2(11) . .
C18 C19 C20 N2 -179.7(6) . .
C18 C19 C20 C15 0.6(9) . .
N1 C15 C20 C19 179.3(5) . .
C16 C15 C20 C19 -1.7(9) . .
N1 C15 C20 N2 -0.4(6) . .
C16 C15 C20 N2 178.5(5) . .
N2 C21 C22 C23 58.5(8) . .
C21 C22 C23 C23 179.3(7) . 5_755
N2 C14 N1 C15 1.0(6) . .
C13 C14 N1 C15 -177.3(5) . .
N2 C14 N1 Zn1 178.0(3) . .
C13 C14 N1 Zn1 -0.4(7) . .
C16 C15 N1 C14 -179.2(6) . .
C20 C15 N1 C14 -0.4(6) . .
C16 C15 N1 Zn1 4.9(10) . .
C20 C15 N1 Zn1 -176.2(4) . .
O1 Zn1 N1 C14 -79.4(6) . .
N3 Zn1 N1 C14 -1.4(4) . .
O4 Zn1 N1 C14 150.6(4) 8_566 .
O3 Zn1 N1 C14 89.8(4) 8_566 .
O2 Zn1 N1 C14 -105.2(4) . .
C8 Zn1 N1 C14 121.0(4) 8_566 .
C1 Zn1 N1 C14 -97.4(4) . .
O1 Zn1 N1 C15 96.2(7) . .
N3 Zn1 N1 C15 174.2(6) . .
O4 Zn1 N1 C15 -33.8(6) 8_566 .
O3 Zn1 N1 C15 -94.5(5) 8_566 .
O2 Zn1 N1 C15 70.4(6) . .
C8 Zn1 N1 C15 -63.4(6) 8_566 .
C1 Zn1 N1 C15 78.3(6) . .
N1 C14 N2 C20 -1.3(6) . .
C13 C14 N2 C20 176.9(6) . .
N1 C14 N2 C21 179.1(6) . .
C13 C14 N2 C21 -2.8(10) . .
C19 C20 N2 C14 -178.7(6) . .
C15 C20 N2 C14 1.0(6) . .
C19 C20 N2 C21 1.0(10) . .
C15 C20 N2 C21 -179.3(5) . .
C22 C21 N2 C14 77.0(8) . .
C22 C21 N2 C20 -102.6(7) . .
C10 C9 N3 C13 0.8(10) . .
C10 C9 N3 Zn1 -175.5(6) . .
C12 C13 N3 C9 -0.7(9) . .
C14 C13 N3 C9 179.2(5) . .
C12 C13 N3 Zn1 176.0(5) . .
C14 C13 N3 Zn1 -4.1(6) . .
N1 Zn1 N3 C9 179.6(6) . .
O1 Zn1 N3 C9 -26.4(6) . .
O4 Zn1 N3 C9 94.8(6) 8_566 .
O3 Zn1 N3 C9 75.4(5) 8_566 .
O2 Zn1 N3 C9 -86.0(6) . .
C8 Zn1 N3 C9 83.6(6) 8_566 .
C1 Zn1 N3 C9 -55.7(6) . .
N1 Zn1 N3 C13 3.2(4) . .
O1 Zn1 N3 C13 157.3(4) . .
O4 Zn1 N3 C13 -81.6(6) 8_566 .
O3 Zn1 N3 C13 -101.0(4) 8_566 .
O2 Zn1 N3 C13 97.6(4) . .
C8 Zn1 N3 C13 -92.8(4) 8_566 .
C1 Zn1 N3 C13 127.9(4) . .
O2 C1 O1 Zn1 0.1(7) . .
C2 C1 O1 Zn1 177.8(5) . .
N1 Zn1 O1 C1 -30.2(6) . .
N3 Zn1 O1 C1 -104.4(4) . .
O4 Zn1 O1 C1 99.5(4) 8_566 .
O3 Zn1 O1 C1 160.4(4) 8_566 .
O2 Zn1 O1 C1 -0.1(4) . .
C8 Zn1 O1 C1 129.2(4) 8_566 .
O1 C1 O2 Zn1 -0.1(7) . .
C2 C1 O2 Zn1 -177.7(6) . .
N1 Zn1 O2 C1 167.0(4) . .
O1 Zn1 O2 C1 0.1(4) . .
N3 Zn1 O2 C1 87.1(5) . .
O4 Zn1 O2 C1 -93.3(4) 8_566 .
O3 Zn1 O2 C1 -47.3(7) 8_566 .
C8 Zn1 O2 C1 -81.5(5) 8_566 .
O4 C8 O3 Zn1 -5.8(6) . 8_565
C5 C8 O3 Zn1 172.7(5) . 8_565
O3 C8 O4 Zn1 5.8(6) . 8_565
C5 C8 O4 Zn1 -172.7(5) . 8_565
